data_4326718
loop_
_publ_author_name
'Andrew F. May'
'Michael A. McGuire'
'David J. Singh'
'Radu Custelcean'
'Gerald E. Jellison'

_publ_section_title
;
 Structure and Properties of Single Crystalline CaMg2Bi2, EuMg2Bi2, and
 YbMg2Bi2
;
_journal_name_full 'Inorganic Chemistry'
_journal_page_first 11127
_journal_page_last 11133
_journal_paper_doi 10.1021/ic2016808
_journal_volume 50
_journal_year 2011
_chemical_formula_sum 'Bi2 Ca Mg2'
_chemical_formula_weight 506.66
_chemical_name_systematic
; 
 ? 
;
_space_group_IT_number 164
_symmetry_space_group_name_Hall '-P 3 2"'
_symmetry_space_group_name_H-M 'P -3 m 1'
_atom_sites_solution_primary direct
_atom_sites_solution_secondary difmap
_audit_creation_method SHELXL-97
_cell_angle_alpha 90.00
_cell_angle_beta 90.00
_cell_angle_gamma 120.00
_cell_formula_units_Z 1
_cell_length_a 4.7236(3)
_cell_length_b 4.7236(3)
_cell_length_c 7.6512(10)
_cell_measurement_temperature 173(2)
_cell_volume 147.84(2)
_computing_structure_refinement 'SHELXL-97 (Sheldrick, 1997)'
_computing_structure_solution 'SHELXS-97 (Sheldrick, 1990)'
_diffrn_ambient_temperature 173(2)
_diffrn_measured_fraction_theta_full 1.000
_diffrn_measured_fraction_theta_max 1.000
_diffrn_radiation_monochromator graphite
_diffrn_radiation_source 'fine-focus sealed tube'
_diffrn_radiation_type MoK\a
_diffrn_radiation_wavelength 0.71073
_diffrn_reflns_av_R_equivalents 0.0261
_diffrn_reflns_av_sigmaI/netI 0.0160
_diffrn_reflns_limit_h_max 6
_diffrn_reflns_limit_h_min -6
_diffrn_reflns_limit_k_max 6
_diffrn_reflns_limit_k_min -6
_diffrn_reflns_limit_l_max 10
_diffrn_reflns_limit_l_min -8
_diffrn_reflns_number 1352
_diffrn_reflns_theta_full 28.20
_diffrn_reflns_theta_max 28.20
_diffrn_reflns_theta_min 2.66
_exptl_absorpt_coefficient_mu 60.347
_exptl_absorpt_correction_T_max 0.547
_exptl_absorpt_correction_T_min 0.241
_exptl_absorpt_correction_type empirical
_exptl_absorpt_process_details SADABS
_exptl_crystal_density_diffrn 5.691
_exptl_crystal_description plate
_exptl_crystal_F_000 210
_exptl_crystal_size_max 0.25
_exptl_crystal_size_mid 0.25
_exptl_crystal_size_min 0.01
_refine_diff_density_max 1.441
_refine_diff_density_min -1.881
_refine_diff_density_rms 0.221
_refine_ls_extinction_coef 0.027(2)
_refine_ls_extinction_expression Fc^*^=kFc[1+0.001xFc^2^\l^3^/sin(2\q)]^-1/4^
_refine_ls_extinction_method SHELXL
_refine_ls_goodness_of_fit_ref 1.209
_refine_ls_matrix_type full
_refine_ls_number_parameters 10
_refine_ls_number_reflns 172
_refine_ls_number_restraints 0
_refine_ls_restrained_S_all 1.209
_refine_ls_R_factor_all 0.0146
_refine_ls_R_factor_gt 0.0142
_refine_ls_shift/su_max 0.000
_refine_ls_shift/su_mean 0.000
_refine_ls_structure_factor_coef Fsqd
_refine_ls_weighting_details 'calc w=1/[\s^2^(Fo^2^)+(0.0165P)^2^+0.3572P] where P=(Fo^2^+2Fc^2^)/3'
_refine_ls_weighting_scheme calc
_refine_ls_wR_factor_gt 0.0326
_refine_ls_wR_factor_ref 0.0327
_reflns_number_gt 168
_reflns_number_total 172
_reflns_threshold_expression >2sigma(I)
_cod_data_source_file ic2016808_si_001_1.cif
_cod_data_source_block CaMg2Bi2
_cod_database_code 4326718

loop_
_symmetry_equiv_pos_as_xyz
'x, y, z'
'-y, x-y, z'
'-x+y, -x, z'
'x-y, -y, -z'
'-x, -x+y, -z'
'y, x, -z'
'-x, -y, -z'
'y, -x+y, -z'
'x-y, x, -z'
'-x+y, y, z'
'x, x-y, z'
'-y, -x, z'

loop_
_atom_site_label
_atom_site_type_symbol
_atom_site_fract_x
_atom_site_fract_y
_atom_site_fract_z
_atom_site_U_iso_or_equiv
_atom_site_adp_type
_atom_site_occupancy
_atom_site_symmetry_multiplicity
_atom_site_calc_flag
_atom_site_refinement_flags
Ca1 Ca 0.0000 0.0000 0.0000 0.0112(5) Uani 1 12 d S
Mg1 Mg 0.3333 0.6667 0.6301(5) 0.0114(7) Uani 1 6 d S
Bi1 Bi 0.3333 0.6667 0.24130(4) 0.0083(2) Uani 1 6 d S

loop_
_atom_site_aniso_label
_atom_site_aniso_U_11
_atom_site_aniso_U_22
_atom_site_aniso_U_33
_atom_site_aniso_U_23
_atom_site_aniso_U_13
_atom_site_aniso_U_12
Ca1 0.0129(8) 0.0129(8) 0.0079(13) 0.000 0.000 0.0064(4)
Mg1 0.0131(10) 0.0131(10) 0.0081(16) 0.000 0.000 0.0066(5)
Bi1 0.0091(2) 0.0091(2) 0.0065(3) 0.000 0.000 0.00456(11)

loop_
_atom_type_symbol
_atom_type_description
_atom_type_scat_dispersion_real
_atom_type_scat_dispersion_imag
_atom_type_scat_source
Mg Mg 0.0486 0.0363 'International Tables Vol C Tables 4.2.6.8 and 6.1.1.4'
Ca Ca 0.2262 0.3064 'International Tables Vol C Tables 4.2.6.8 and 6.1.1.4'
Bi Bi -4.1077 10.2566 'International Tables Vol C Tables 4.2.6.8 and 6.1.1.4'

loop_
_geom_angle_atom_site_label_1
_geom_angle_atom_site_label_2
_geom_angle_atom_site_label_3
_geom_angle
_geom_angle_site_symmetry_1
_geom_angle_site_symmetry_3
Bi1 Ca1 Bi1 91.640(8) 7 7_665
Bi1 Ca1 Bi1 88.360(8) 7 1_445
Bi1 Ca1 Bi1 180.0 7_665 1_445
Bi1 Ca1 Bi1 180.0 7 .
Bi1 Ca1 Bi1 88.360(8) 7_665 .
Bi1 Ca1 Bi1 91.640(8) 1_445 .
Bi1 Ca1 Bi1 91.639(8) 7 7_565
Bi1 Ca1 Bi1 91.639(8) 7_665 7_565
Bi1 Ca1 Bi1 88.361(8) 1_445 7_565
Bi1 Ca1 Bi1 88.361(9) . 7_565
Bi1 Ca1 Bi1 88.361(8) 7 1_545
Bi1 Ca1 Bi1 88.361(8) 7_665 1_545
Bi1 Ca1 Bi1 91.639(8) 1_445 1_545
Bi1 Ca1 Bi1 91.639(9) . 1_545
Bi1 Ca1 Bi1 180.0 7_565 1_545
Bi1 Ca1 Mg1 46.292(5) 7 1_444
Bi1 Ca1 Mg1 99.84(4) 7_665 1_444
Bi1 Ca1 Mg1 80.16(4) 1_445 1_444
Bi1 Ca1 Mg1 133.708(6) . 1_444
Bi1 Ca1 Mg1 46.293(6) 7_565 1_444
Bi1 Ca1 Mg1 133.707(6) 1_545 1_444
Bi1 Ca1 Mg1 133.708(5) 7 7_666
Bi1 Ca1 Mg1 80.16(4) 7_665 7_666
Bi1 Ca1 Mg1 99.84(4) 1_445 7_666
Bi1 Ca1 Mg1 46.292(6) . 7_666
Bi1 Ca1 Mg1 133.707(6) 7_565 7_666
Bi1 Ca1 Mg1 46.293(6) 1_545 7_666
Mg1 Ca1 Mg1 180.00(7) 1_444 7_666
Bi1 Ca1 Mg1 80.16(4) 7 7_556
Bi1 Ca1 Mg1 133.708(5) 7_665 7_556
Bi1 Ca1 Mg1 46.292(5) 1_445 7_556
Bi1 Ca1 Mg1 99.84(4) . 7_556
Bi1 Ca1 Mg1 133.707(6) 7_565 7_556
Bi1 Ca1 Mg1 46.293(6) 1_545 7_556
Mg1 Ca1 Mg1 106.13(6) 1_444 7_556
Mg1 Ca1 Mg1 73.87(6) 7_666 7_556
Bi1 Ca1 Mg1 99.84(4) 7 1_554
Bi1 Ca1 Mg1 46.292(5) 7_665 1_554
Bi1 Ca1 Mg1 133.708(5) 1_445 1_554
Bi1 Ca1 Mg1 80.16(4) . 1_554
Bi1 Ca1 Mg1 46.293(6) 7_565 1_554
Bi1 Ca1 Mg1 133.707(6) 1_545 1_554
Mg1 Ca1 Mg1 73.87(6) 1_444 1_554
Mg1 Ca1 Mg1 106.13(6) 7_666 1_554
Mg1 Ca1 Mg1 180.0 7_556 1_554
Bi1 Ca1 Mg1 46.293(6) 7 1_544
Bi1 Ca1 Mg1 46.293(6) 7_665 1_544
Bi1 Ca1 Mg1 133.707(6) 1_445 1_544
Bi1 Ca1 Mg1 133.708(5) . 1_544
Bi1 Ca1 Mg1 99.84(4) 7_565 1_544
Bi1 Ca1 Mg1 80.16(4) 1_545 1_544
Mg1 Ca1 Mg1 73.87(6) 1_444 1_544
Mg1 Ca1 Mg1 106.13(6) 7_666 1_544
Mg1 Ca1 Mg1 106.13(6) 7_556 1_544
Mg1 Ca1 Mg1 73.87(6) 1_554 1_544
Bi1 Ca1 Mg1 133.707(6) 7 7_566
Bi1 Ca1 Mg1 133.707(6) 7_665 7_566
Bi1 Ca1 Mg1 46.293(6) 1_445 7_566
Bi1 Ca1 Mg1 46.292(5) . 7_566
Bi1 Ca1 Mg1 80.16(4) 7_565 7_566
Bi1 Ca1 Mg1 99.84(4) 1_545 7_566
Mg1 Ca1 Mg1 106.13(6) 1_444 7_566
Mg1 Ca1 Mg1 73.87(6) 7_666 7_566
Mg1 Ca1 Mg1 73.87(6) 7_556 7_566
Mg1 Ca1 Mg1 106.13(6) 1_554 7_566
Mg1 Ca1 Mg1 180.0 1_544 7_566
Bi1 Mg1 Bi1 109.09(7) 7_666 7_676
Bi1 Mg1 Bi1 109.09(7) 7_666 7_566
Bi1 Mg1 Bi1 109.09(7) 7_676 7_566
Bi1 Mg1 Bi1 109.85(7) 7_666 .
Bi1 Mg1 Bi1 109.85(7) 7_676 .
Bi1 Mg1 Bi1 109.85(7) 7_566 .
Bi1 Mg1 Mg1 55.97(3) 7_666 7_666
Bi1 Mg1 Mg1 125.45(4) 7_676 7_666
Bi1 Mg1 Mg1 125.45(4) 7_566 7_666
Bi1 Mg1 Mg1 53.88(10) . 7_666
Bi1 Mg1 Mg1 125.45(4) 7_666 7_566
Bi1 Mg1 Mg1 125.45(4) 7_676 7_566
Bi1 Mg1 Mg1 55.97(3) 7_566 7_566
Bi1 Mg1 Mg1 53.88(10) . 7_566
Mg1 Mg1 Mg1 88.78(14) 7_666 7_566
Bi1 Mg1 Mg1 125.45(4) 7_666 7_676
Bi1 Mg1 Mg1 55.97(3) 7_676 7_676
Bi1 Mg1 Mg1 125.45(4) 7_566 7_676
Bi1 Mg1 Mg1 53.88(10) . 7_676
Mg1 Mg1 Mg1 88.78(14) 7_666 7_676
Mg1 Mg1 Mg1 88.78(14) 7_566 7_676
Bi1 Mg1 Ca1 55.19(4) 7_666 1_666
Bi1 Mg1 Ca1 55.19(4) 7_676 1_666
Bi1 Mg1 Ca1 114.09(10) 7_566 1_666
Bi1 Mg1 Ca1 136.07(4) . 1_666
Mg1 Mg1 Ca1 98.30(5) 7_666 1_666
Mg1 Mg1 Ca1 170.06(13) 7_566 1_666
Mg1 Mg1 Ca1 98.30(5) 7_676 1_666
Bi1 Mg1 Ca1 114.09(10) 7_666 1_566
Bi1 Mg1 Ca1 55.19(4) 7_676 1_566
Bi1 Mg1 Ca1 55.19(4) 7_566 1_566
Bi1 Mg1 Ca1 136.07(4) . 1_566
Mg1 Mg1 Ca1 170.06(13) 7_666 1_566
Mg1 Mg1 Ca1 98.29(5) 7_566 1_566
Mg1 Mg1 Ca1 98.29(5) 7_676 1_566
Ca1 Mg1 Ca1 73.87(6) 1_666 1_566
Bi1 Mg1 Ca1 55.19(4) 7_666 1_556
Bi1 Mg1 Ca1 114.09(10) 7_676 1_556
Bi1 Mg1 Ca1 55.19(4) 7_566 1_556
Bi1 Mg1 Ca1 136.07(4) . 1_556
Mg1 Mg1 Ca1 98.30(5) 7_666 1_556
Mg1 Mg1 Ca1 98.30(5) 7_566 1_556
Mg1 Mg1 Ca1 170.06(13) 7_676 1_556
Ca1 Mg1 Ca1 73.87(6) 1_666 1_556
Ca1 Mg1 Ca1 73.87(6) 1_566 1_556
Mg1 Bi1 Mg1 109.09(7) 7_666 7_676
Mg1 Bi1 Mg1 109.09(7) 7_666 7_566
Mg1 Bi1 Mg1 109.09(7) 7_676 7_566
Mg1 Bi1 Mg1 70.15(7) 7_666 .
Mg1 Bi1 Mg1 70.15(7) 7_676 .
Mg1 Bi1 Mg1 70.15(7) 7_566 .
Mg1 Bi1 Ca1 78.51(5) 7_666 .
Mg1 Bi1 Ca1 165.75(7) 7_676 .
Mg1 Bi1 Ca1 78.51(5) 7_566 .
Mg1 Bi1 Ca1 124.097(6) . .
Mg1 Bi1 Ca1 165.75(7) 7_666 1_565
Mg1 Bi1 Ca1 78.51(5) 7_676 1_565
Mg1 Bi1 Ca1 78.51(5) 7_566 1_565
Mg1 Bi1 Ca1 124.097(6) . 1_565
Ca1 Bi1 Ca1 91.639(8) . 1_565
Mg1 Bi1 Ca1 78.51(5) 7_666 1_665
Mg1 Bi1 Ca1 78.51(5) 7_676 1_665
Mg1 Bi1 Ca1 165.75(7) 7_566 1_665
Mg1 Bi1 Ca1 124.097(6) . 1_665
Ca1 Bi1 Ca1 91.639(8) . 1_665
Ca1 Bi1 Ca1 91.639(8) 1_565 1_665

loop_
_geom_bond_atom_site_label_1
_geom_bond_atom_site_label_2
_geom_bond_distance
_geom_bond_site_symmetry_2
Ca1 Bi1 3.2933(3) 7
Ca1 Bi1 3.2933(3) 7_665
Ca1 Bi1 3.2933(3) 1_445
Ca1 Bi1 3.2933(3) .
Ca1 Bi1 3.2933(3) 7_565
Ca1 Bi1 3.2933(3) 1_545
Ca1 Mg1 3.931(3) 1_444
Ca1 Mg1 3.931(3) 7_666
Ca1 Mg1 3.931(3) 7_556
Ca1 Mg1 3.931(3) 1_554
Ca1 Mg1 3.931(3) 1_544
Ca1 Mg1 3.931(3) 7_566
Mg1 Bi1 2.8993(12) 7_666
Mg1 Bi1 2.8994(12) 7_676
Mg1 Bi1 2.8994(12) 7_566
Mg1 Bi1 2.974(4) .
Mg1 Mg1 3.376(4) 7_666
Mg1 Mg1 3.376(4) 7_566
Mg1 Mg1 3.376(4) 7_676
Mg1 Ca1 3.931(3) 1_666
Mg1 Ca1 3.931(3) 1_566
Mg1 Ca1 3.931(3) 1_556
Bi1 Mg1 2.8993(12) 7_666
Bi1 Mg1 2.8994(13) 7_676
Bi1 Mg1 2.8994(13) 7_566
Bi1 Ca1 3.2933(3) 1_565
Bi1 Ca1 3.2933(3) 1_665
